data_2211569
loop_
_publ_author_name
'Sun, Feng-Xia'
'Zhao, Hua'
'Du, Hong-Xia'

_publ_section_title
;
 Ethyl
 5-carboxy-2,6-dimethyl-4-(4-nitrophenyl)-1,4-dihydropyridine-3-carboxylate
;
_journal_coeditor_code OM2065
_journal_issue 12
_journal_name_full 'Acta Crystallographica Section E'
_journal_page_first o5448
_journal_page_last o5449
_journal_paper_doi 10.1107/S1600536806045570
_journal_volume 62
_journal_year 2006
_chemical_formula_iupac 'C17 H18 N2 O6'
_chemical_formula_moiety 'C17 H18 N2 O6'
_chemical_formula_sum 'C17 H18 N2 O6'
_chemical_formula_weight 346.33
_chemical_melting_point .446E-305
_chemical_name_common
;
2,6-Dimethyl-4-(4-nitrophenyl)-1,4-dihydropyridine-
3,5-dicarboxylic acid monoethyl ester
;
_chemical_name_systematic
;Ethyl
 3-carboxy-2,6-dimethyl-4-(4-nitrophenyl)-1,4-dihydropyridine-3-carboxylate
;
_space_group_IT_number 14
_symmetry_cell_setting monoclinic
_symmetry_space_group_name_Hall '-P 2yn'
_symmetry_space_group_name_H-M 'P 1 21/n 1'
_atom_sites_solution_hydrogens geom
_atom_sites_solution_primary direct
_atom_sites_solution_secondary difmap
_audit_creation_method SHELXL-97
_cell_angle_alpha 90.00
_cell_angle_beta 108.201(4)
_cell_angle_gamma 90.00
_cell_formula_units_Z 4
_cell_length_a 10.323(2)
_cell_length_b 15.590(3)
_cell_length_c 11.202(3)
_cell_measurement_reflns_used 2043
_cell_measurement_temperature 294(2)
_cell_measurement_theta_max 23.35
_cell_measurement_theta_min 2.32
_cell_volume 1712.6(7)
_computing_cell_refinement 'SAINT (Bruker, 1997)'
_computing_data_collection 'SMART (Bruker, 1997)'
_computing_data_reduction SAINT
_computing_molecular_graphics 'SHELXTL (Bruker, 1997)'
_computing_publication_material SHELXTL
_computing_structure_refinement 'SHELXL97 (Sheldrick, 1997)'
_computing_structure_solution 'SHELXS97 (Sheldrick, 1997)'
_diffrn_ambient_temperature 294(2)
_diffrn_measured_fraction_theta_full 1.000
_diffrn_measured_fraction_theta_max 1.000
_diffrn_measurement_device_type 'Bruker SMART CCD area-detector'
_diffrn_measurement_method '\f and \w'
_diffrn_radiation_monochromator graphite
_diffrn_radiation_source 'fine-focus sealed tube'
_diffrn_radiation_type MoK\a
_diffrn_radiation_wavelength 0.71073
_diffrn_reflns_av_R_equivalents 0.0363
_diffrn_reflns_av_sigmaI/netI 0.0430
_diffrn_reflns_limit_h_max 10
_diffrn_reflns_limit_h_min -12
_diffrn_reflns_limit_k_max 18
_diffrn_reflns_limit_k_min -15
_diffrn_reflns_limit_l_max 13
_diffrn_reflns_limit_l_min -13
_diffrn_reflns_number 8538
_diffrn_reflns_theta_full 25.02
_diffrn_reflns_theta_max 25.02
_diffrn_reflns_theta_min 2.32
_exptl_absorpt_coefficient_mu 0.103
_exptl_absorpt_correction_T_max 0.9898
_exptl_absorpt_correction_T_min 0.9600
_exptl_absorpt_correction_type multi-scan
_exptl_absorpt_process_details '(SADABS; Sheldrick, 1996)'
_exptl_crystal_colour yellow
_exptl_crystal_density_diffrn 1.343
_exptl_crystal_density_method 'not measured'
_exptl_crystal_description block
_exptl_crystal_F_000 728
_exptl_crystal_size_max 0.40
_exptl_crystal_size_mid 0.28
_exptl_crystal_size_min 0.10
_refine_diff_density_max 0.251
_refine_diff_density_min -0.203
_refine_ls_extinction_method none
_refine_ls_goodness_of_fit_ref 1.016
_refine_ls_hydrogen_treatment constr
_refine_ls_matrix_type full
_refine_ls_number_parameters 239
_refine_ls_number_reflns 3024
_refine_ls_number_restraints 20
_refine_ls_restrained_S_all 1.026
_refine_ls_R_factor_all 0.0919
_refine_ls_R_factor_gt 0.0512
_refine_ls_shift/su_max 0.003
_refine_ls_shift/su_mean 0.000
_refine_ls_structure_factor_coef Fsqd
_refine_ls_weighting_details 'calc w=1/[\s^2^(Fo^2^)+(0.0635P)^2^+0.8733P] where P=(Fo^2^+2Fc^2^)/3'
_refine_ls_weighting_scheme calc
_refine_ls_wR_factor_gt 0.1246
_refine_ls_wR_factor_ref 0.1491
_reflns_number_gt 1890
_reflns_number_total 3024
_reflns_threshold_expression I>2\s(I)
_cod_data_source_file om2065.cif
_cod_data_source_block I
_cod_depositor_comments
;
The following automatic conversions were performed:
'_symmetry_cell_setting' value 'Monoclinic' changed to 'monoclinic'
according to '/home/saulius/struct/CIF-dictionaries/cif_core.dic'
dictionary named 'cif_core.dic' version 2.4.1 from 2010-06-29.

Automatic conversion script
Id: cif_fix_enum 1527 2010-12-29 10:47:43Z saulius 

The following automatic conversions were performed:

'_symmetry_cell_setting' value 'Monoclinic' changed to 'monoclinic'
according to /home/saulius/struct/CIF-dictionaries/cif_core.dic
dictionary named 'cif_core.dic' version 2.4.1 from 2010-06-29.

Automatic conversion script
Id: cif_fix_values 1715 2011-07-08 13:25:40Z adriana 
;
_cod_original_cell_volume 1712.7(7)
_cod_original_sg_symbol_H-M 'P 21/n'
_cod_database_code 2211569
_cod_database_fobs_code 2211569

loop_
_symmetry_equiv_pos_as_xyz
'x, y, z'
'-x+1/2, y+1/2, -z+1/2'
'-x, -y, -z'
'x-1/2, -y-1/2, z-1/2'

loop_
_atom_site_type_symbol
_atom_site_label
_atom_site_fract_x
_atom_site_fract_y
_atom_site_fract_z
_atom_site_U_iso_or_equiv
_atom_site_adp_type
_atom_site_calc_flag
_atom_site_refinement_flags
_atom_site_occupancy
_atom_site_disorder_assembly
_atom_site_disorder_group
O O1 1.0062(3) 0.39646(17) 0.1318(2) 0.0863(9) Uani d . 1 B .
O O2 1.0692(2) 0.36792(14) 0.33350(19) 0.0691(7) Uani d . 1 . .
O O3 0.4342(3) 0.41885(17) 0.5179(3) 0.0891(9) Uani d . 1 . .
O O4 0.6007(3) 0.4136(2) 0.6913(3) 0.1034(10) Uani d . 1 . .
O O5 0.9897(2) 0.10382(12) 0.47880(18) 0.0554(6) Uani d . 1 . .
O O6 0.8608(2) 0.00384(12) 0.35777(19) 0.0644(7) Uani d . 1 . .
H H6 0.9094 -0.0271 0.4130 0.097 Uiso calc R 1 . .
N N1 0.7219(2) 0.19326(14) 0.08153(19) 0.0410(6) Uani d . 1 . .
H H1 0.6498 0.1892 0.0174 0.049 Uiso calc R 1 . .
N N2 0.5510(4) 0.40028(19) 0.5787(3) 0.0725(8) Uani d . 1 . .
C C1 0.8078(3) 0.26264(16) 0.0895(2) 0.0376(6) Uani d . 1 . .
C C2 0.8931(3) 0.28520(16) 0.2031(2) 0.0369(6) Uani d . 1 . .
C C3 0.8847(3) 0.23861(15) 0.3189(2) 0.0361(6) Uani d . 1 . .
H H3 0.9774 0.2356 0.3781 0.043 Uiso calc R 1 . .
C C4 0.8357(3) 0.14722(16) 0.2866(2) 0.0367(6) Uani d . 1 . .
C C5 0.7471(3) 0.13044(16) 0.1722(2) 0.0376(6) Uani d . 1 . .
C C6 0.6713(3) 0.04851(19) 0.1265(3) 0.0539(8) Uani d . 1 . .
H H6A 0.7262 0.0117 0.0932 0.081 Uiso calc R 1 . .
H H6B 0.5874 0.0612 0.0619 0.081 Uiso calc R 1 . .
H H6C 0.6519 0.0203 0.1952 0.081 Uiso calc R 1 . .
C C7 0.7948(3) 0.3025(2) -0.0357(3) 0.0545(8) Uani d . 1 . .
H H7A 0.7662 0.3611 -0.0358 0.082 Uiso calc R 1 . .
H H7B 0.7284 0.2715 -0.1007 0.082 Uiso calc R 1 . .
H H7C 0.8813 0.3005 -0.0507 0.082 Uiso calc R 1 . .
C C8 0.9965(3) 0.35184(18) 0.2290(3) 0.0441(7) Uani d . 1 . .
C C9 1.1164(4) 0.4600(3) 0.1573(4) 0.0979(15) Uani d D 1 . .
H H9A 1.0872 0.5092 0.1026 0.118 Uiso calc R 1 A 1
H H9B 1.1398 0.4795 0.2437 0.118 Uiso calc R 1 A 1
C C10 1.2350(11) 0.4200(11) 0.135(2) 0.103(5) Uani d PDU 0.54(3) B 1
H H10A 1.2846 0.3876 0.2081 0.155 Uiso calc PR 0.54(3) B 1
H H10B 1.2930 0.4637 0.1193 0.155 Uiso calc PR 0.54(3) B 1
H H10C 1.2052 0.3825 0.0640 0.155 Uiso calc PR 0.54(3) B 1
C C10' 1.200(2) 0.4413(9) 0.072(2) 0.095(5) Uani d PDU 0.46(3) B 2
H H10D 1.1607 0.4707 -0.0066 0.142 Uiso calc PR 0.46(3) B 2
H H10E 1.1996 0.3807 0.0569 0.142 Uiso calc PR 0.46(3) B 2
H H10F 1.2914 0.4607 0.1103 0.142 Uiso calc PR 0.46(3) B 2
C C11 0.7962(3) 0.28407(15) 0.3858(2) 0.0383(6) Uani d . 1 . .
C C12 0.6724(3) 0.31877(19) 0.3207(3) 0.0534(8) Uani d . 1 . .
H H12 0.6428 0.3169 0.2333 0.064 Uiso calc R 1 . .
C C13 0.5904(3) 0.3567(2) 0.3835(3) 0.0617(9) Uani d . 1 . .
H H13 0.5057 0.3794 0.3390 0.074 Uiso calc R 1 . .
C C14 0.6362(3) 0.36014(19) 0.5115(3) 0.0535(8) Uani d . 1 . .
C C15 0.7605(4) 0.3280(2) 0.5786(3) 0.0674(9) Uani d . 1 . .
H H15 0.7911 0.3320 0.6658 0.081 Uiso calc R 1 . .
C C16 0.8396(3) 0.2898(2) 0.5157(3) 0.0570(8) Uani d . 1 . .
H H16 0.9240 0.2672 0.5610 0.068 Uiso calc R 1 . .
C C17 0.8992(3) 0.08299(17) 0.3805(2) 0.0425(7) Uani d . 1 . .

loop_
_atom_site_aniso_label
_atom_site_aniso_U_11
_atom_site_aniso_U_22
_atom_site_aniso_U_33
_atom_site_aniso_U_12
_atom_site_aniso_U_13
_atom_site_aniso_U_23
O1 0.0946(18) 0.1036(19) 0.0502(13) -0.0592(16) 0.0071(12) 0.0166(13)
O2 0.0752(15) 0.0648(14) 0.0461(13) -0.0270(12) -0.0114(11) 0.0100(11)
O3 0.0821(19) 0.0799(19) 0.129(2) 0.0025(15) 0.0669(19) -0.0002(16)
O4 0.124(2) 0.120(2) 0.088(2) -0.0030(19) 0.064(2) -0.0296(18)
O5 0.0688(13) 0.0407(11) 0.0413(11) 0.0016(10) -0.0051(10) 0.0087(9)
O6 0.0848(16) 0.0351(12) 0.0550(13) 0.0005(11) -0.0044(11) 0.0100(9)
N1 0.0357(12) 0.0417(13) 0.0361(12) -0.0007(10) -0.0026(10) 0.0065(10)
N2 0.083(2) 0.0625(19) 0.091(2) -0.0087(17) 0.055(2) -0.0065(17)
C1 0.0378(14) 0.0371(15) 0.0349(14) 0.0044(12) 0.0071(12) 0.0065(12)
C2 0.0370(14) 0.0373(15) 0.0334(14) 0.0019(12) 0.0065(11) 0.0062(11)
C3 0.0359(14) 0.0351(14) 0.0318(14) 0.0021(11) 0.0024(11) 0.0048(11)
C4 0.0402(14) 0.0337(14) 0.0341(14) 0.0018(12) 0.0086(12) 0.0039(11)
C5 0.0387(14) 0.0331(14) 0.0398(15) 0.0030(12) 0.0106(12) 0.0021(12)
C6 0.0552(18) 0.0452(17) 0.0519(18) -0.0075(14) 0.0034(14) 0.0003(14)
C7 0.0597(19) 0.0614(19) 0.0361(15) -0.0060(15) 0.0059(14) 0.0108(14)
C8 0.0449(16) 0.0414(16) 0.0404(16) -0.0014(13) 0.0050(13) 0.0094(13)
C9 0.108(3) 0.111(3) 0.071(3) -0.059(3) 0.022(2) 0.013(2)
C10 0.075(6) 0.115(8) 0.114(8) -0.023(5) 0.022(5) -0.007(6)
C10' 0.074(7) 0.078(7) 0.137(9) 0.000(5) 0.040(7) 0.017(6)
C11 0.0456(16) 0.0282(14) 0.0378(14) -0.0012(12) 0.0085(12) 0.0033(11)
C12 0.0554(19) 0.0581(19) 0.0428(16) 0.0115(15) 0.0094(15) -0.0002(14)
C13 0.0501(18) 0.062(2) 0.072(2) 0.0096(16) 0.0171(17) -0.0017(17)
C14 0.067(2) 0.0424(17) 0.062(2) -0.0069(15) 0.0359(18) -0.0064(15)
C15 0.085(3) 0.076(2) 0.0440(18) 0.010(2) 0.0234(18) -0.0016(17)
C16 0.0624(19) 0.070(2) 0.0360(16) 0.0106(17) 0.0116(14) 0.0004(15)
C17 0.0504(17) 0.0356(16) 0.0386(16) 0.0013(13) 0.0096(14) 0.0022(12)

loop_
_atom_type_symbol
_atom_type_description
_atom_type_scat_dispersion_real
_atom_type_scat_dispersion_imag
_atom_type_scat_source
C C 0.0033 0.0016 'International Tables Vol C Tables 4.2.6.8 and 6.1.1.4'
H H 0.0000 0.0000 'International Tables Vol C Tables 4.2.6.8 and 6.1.1.4'
N N 0.0061 0.0033 'International Tables Vol C Tables 4.2.6.8 and 6.1.1.4'
O O 0.0106 0.0060 'International Tables Vol C Tables 4.2.6.8 and 6.1.1.4'

loop_
_geom_angle_atom_site_label_1
_geom_angle_atom_site_label_2
_geom_angle_atom_site_label_3
_geom_angle
C8 O1 C9 116.7(2)
C17 O6 H6 109.5
C5 N1 C1 122.6(2)
C5 N1 H1 118.7
C1 N1 H1 118.7
O3 N2 O4 124.0(3)
O3 N2 C14 117.5(3)
O4 N2 C14 118.5(4)
C2 C1 N1 118.7(2)
C2 C1 C7 128.0(2)
N1 C1 C7 113.3(2)
C1 C2 C8 126.7(2)
C1 C2 C3 119.3(2)
C8 C2 C3 114.1(2)
C2 C3 C4 110.5(2)
C2 C3 C11 113.7(2)
C4 C3 C11 110.3(2)
C2 C3 H3 107.3
C4 C3 H3 107.3
C11 C3 H3 107.3
C5 C4 C17 125.0(2)
C5 C4 C3 119.1(2)
C17 C4 C3 115.7(2)
C4 C5 N1 118.7(2)
C4 C5 C6 128.0(2)
N1 C5 C6 113.3(2)
C5 C6 H6A 109.5
C5 C6 H6B 109.5
H6A C6 H6B 109.5
C5 C6 H6C 109.5
H6A C6 H6C 109.5
H6B C6 H6C 109.5
C1 C7 H7A 109.5
C1 C7 H7B 109.5
H7A C7 H7B 109.5
C1 C7 H7C 109.5
H7A C7 H7C 109.5
H7B C7 H7C 109.5
O2 C8 O1 120.4(3)
O2 C8 C2 122.6(2)
O1 C8 C2 116.9(2)
C10 C9 O1 108.5(6)
C10 C9 C10' 29.9(5)
O1 C9 C10' 107.9(6)
C10 C9 H9A 110.0
O1 C9 H9A 110.0
C10' C9 H9A 82.9
C10 C9 H9B 110.0
O1 C9 H9B 110.0
C10' C9 H9B 133.2
H9A C9 H9B 108.4
C9 C10 H10A 109.5
C9 C10 H10B 109.5
H10A C10 H10B 109.5
C9 C10 H10C 109.5
H10A C10 H10C 109.5
H10B C10 H10C 109.5
C9 C10' H10D 109.5
C9 C10' H10E 109.5
H10D C10' H10E 109.5
C9 C10' H10F 109.5
H10D C10' H10F 109.5
H10E C10' H10F 109.5
C12 C11 C16 118.4(3)
C12 C11 C3 121.6(2)
C16 C11 C3 120.0(2)
C11 C12 C13 120.9(3)
C11 C12 H12 119.6
C13 C12 H12 119.6
C14 C13 C12 118.8(3)
C14 C13 H13 120.6
C12 C13 H13 120.6
C13 C14 C15 121.6(3)
C13 C14 N2 119.3(3)
C15 C14 N2 119.1(3)
C14 C15 C16 119.0(3)
C14 C15 H15 120.5
C16 C15 H15 120.5
C15 C16 C11 121.3(3)
C15 C16 H16 119.3
C11 C16 H16 119.3
O5 C17 O6 121.4(2)
O5 C17 C4 120.4(2)
O6 C17 C4 118.2(2)

loop_
_geom_bond_atom_site_label_1
_geom_bond_atom_site_label_2
_geom_bond_distance
O1 C8 1.322(3)
O1 C9 1.468(4)
O2 C8 1.203(3)
O3 N2 1.220(4)
O4 N2 1.221(4)
O5 C17 1.244(3)
O6 C17 1.297(3)
O6 H6 0.8200
N1 C5 1.376(3)
N1 C1 1.384(3)
N1 H1 0.8600
N2 C14 1.465(4)
C1 C2 1.349(3)
C1 C7 1.502(4)
C2 C8 1.452(4)
C2 C3 1.512(3)
C3 C4 1.517(3)
C3 C11 1.525(4)
C3 H3 0.9800
C4 C5 1.347(3)
C4 C17 1.452(4)
C5 C6 1.502(4)
C6 H6A 0.9600
C6 H6B 0.9600
C6 H6C 0.9600
C7 H7A 0.9600
C7 H7B 0.9600
C7 H7C 0.9600
C9 C10 1.462(8)
C9 C10' 1.501(9)
C9 H9A 0.9700
C9 H9B 0.9700
C10 H10A 0.9600
C10 H10B 0.9600
C10 H10C 0.9600
C10' H10D 0.9600
C10' H10E 0.9600
C10' H10F 0.9600
C11 C12 1.370(4)
C11 C16 1.385(4)
C12 C13 1.391(4)
C12 H12 0.9300
C13 C14 1.363(4)
C13 H13 0.9300
C14 C15 1.364(4)
C15 C16 1.371(4)
C15 H15 0.9300
C16 H16 0.9300

loop_
_geom_hbond_atom_site_label_D
_geom_hbond_atom_site_label_H
_geom_hbond_atom_site_label_A
_geom_hbond_site_symmetry_A
_geom_hbond_distance_DH
_geom_hbond_distance_HA
_geom_hbond_distance_DA
_geom_hbond_angle_DHA
N1 H1 O2 4_565 0.86 2.16 2.894(3) 143.4
O6 H6 O5 3_756 0.82 1.79 2.605(3) 173.8

loop_
_geom_torsion_atom_site_label_1
_geom_torsion_atom_site_label_2
_geom_torsion_atom_site_label_3
_geom_torsion_atom_site_label_4
_geom_torsion
C5 N1 C1 C2 -21.4(4)
C5 N1 C1 C7 157.0(2)
N1 C1 C2 C8 175.4(2)
C7 C1 C2 C8 -2.7(5)
N1 C1 C2 C3 -4.6(4)
C7 C1 C2 C3 177.2(3)
C1 C2 C3 C4 29.4(3)
C8 C2 C3 C4 -150.7(2)
C1 C2 C3 C11 -95.3(3)
C8 C2 C3 C11 84.6(3)
C2 C3 C4 C5 -32.7(3)
C11 C3 C4 C5 93.9(3)
C2 C3 C4 C17 142.2(2)
C11 C3 C4 C17 -91.2(3)
C17 C4 C5 N1 -163.5(2)
C3 C4 C5 N1 10.9(4)
C17 C4 C5 C6 14.7(5)
C3 C4 C5 C6 -170.9(3)
C1 N1 C5 C4 18.1(4)
C1 N1 C5 C6 -160.4(2)
C9 O1 C8 O2 5.1(5)
C9 O1 C8 C2 -176.3(3)
C1 C2 C8 O2 -179.7(3)
C3 C2 C8 O2 0.4(4)
C1 C2 C8 O1 1.7(4)
C3 C2 C8 O1 -178.2(3)
C8 O1 C9 C10 93.8(11)
C8 O1 C9 C10' 125.3(11)
C2 C3 C11 C12 43.8(3)
C4 C3 C11 C12 -81.0(3)
C2 C3 C11 C16 -137.3(3)
C4 C3 C11 C16 97.9(3)
C16 C11 C12 C13 -1.8(4)
C3 C11 C12 C13 177.2(3)
C11 C12 C13 C14 1.1(5)
C12 C13 C14 C15 0.6(5)
C12 C13 C14 N2 179.7(3)
O3 N2 C14 C13 9.6(4)
O4 N2 C14 C13 -170.0(3)
O3 N2 C14 C15 -171.2(3)
O4 N2 C14 C15 9.2(5)
C13 C14 C15 C16 -1.4(5)
N2 C14 C15 C16 179.4(3)
C14 C15 C16 C11 0.7(5)
C12 C11 C16 C15 0.9(5)
C3 C11 C16 C15 -178.0(3)
C5 C4 C17 O5 173.1(3)
C3 C4 C17 O5 -1.5(4)
C5 C4 C17 O6 -5.6(4)
C3 C4 C17 O6 179.8(2)
